data_7249972
loop_
_publ_author_name
'Kopotkov, Vyacheslav A.'
'Zorina, Leokadiya V.'
'Simonov, Sergey V.'
'Korchagin, Denis V.'
'Zhidkov, Mikhail V.'
'Dmitriev, Alexei I.'
'Mahmoudi, Ghodrat'
'Yagubskii, Eduard B.'

_publ_section_title
;
 Mononuclear complexes of dysprosium(iii) with 2,6-diacetylpyridine
 bis(isonicotinoylhydrazone): synthesis, crystal structure, and magnetic
 properties
;
_journal_issue 13
_journal_name_full CrystEngComm
_journal_page_first 2012
_journal_page_last 2024
_journal_paper_doi 10.1039/D5CE00066A
_journal_volume 27
_journal_year 2025
_chemical_formula_moiety 'C57 H83 Dy N7 O4 P2, C57 H84 Dy N7 O4 P2, 3(C F3 O3 S)'
_chemical_formula_sum 'C117 H167 Dy2 F9 N14 O17 P4 S3'
_chemical_formula_weight 2757.70
_space_group_crystal_system monoclinic
_space_group_IT_number 15
_space_group_name_Hall '-C 2yc'
_space_group_name_H-M_alt 'C 1 2/c 1'
_atom_sites_solution_hydrogens geom
_atom_sites_solution_primary direct
_atom_sites_solution_secondary difmap
_audit_creation_method SHELXL-2018/3
_audit_update_record
;
2024-12-24 deposited with the CCDC.	2025-02-19 downloaded from the CCDC.
;
_cell_angle_alpha 90
_cell_angle_beta 93.1764(7)
_cell_angle_gamma 90
_cell_formula_units_Z 8
_cell_length_a 44.0135(4)
_cell_length_b 33.1845(3)
_cell_length_c 18.0566(2)
_cell_measurement_reflns_used 30023
_cell_measurement_temperature 100(1)
_cell_measurement_theta_max 33.2150
_cell_measurement_theta_min 2.2340
_cell_volume 26332.3(4)
_computing_cell_refinement 'CrysAlisPro 1.171.41.122a (Rigaku OD, 2021)'
_computing_data_collection 'CrysAlisPro 1.171.41.122a (Rigaku OD, 2021)'
_computing_data_reduction 'CrysAlisPro 1.171.41.122a (Rigaku OD, 2021)'
_computing_publication_material 'WinGX publication routines (Farrugia, 1999)'
_computing_structure_refinement 'SHELXL-2018/3 (Sheldrick, 2018)'
_computing_structure_solution 'SHELXS-97 (Sheldrick, 2008)'
_diffrn_ambient_environment N~2~
_diffrn_ambient_temperature 100(1)
_diffrn_detector 'CCD plate'
_diffrn_detector_area_resol_mean 16.2060
_diffrn_detector_type Eos
_diffrn_measured_fraction_theta_full 0.999
_diffrn_measured_fraction_theta_max 0.999
_diffrn_measurement_device 'four-circle diffractometer'
_diffrn_measurement_device_type 'Xcalibur, Eos'
_diffrn_radiation_monochromator graphite
_diffrn_radiation_probe x-ray
_diffrn_radiation_type 'Mo K\a'
_diffrn_radiation_wavelength 0.71073
_diffrn_reflns_av_R_equivalents 0.0610
_diffrn_reflns_av_unetI/netI 0.0608
_diffrn_reflns_Laue_measured_fraction_full 0.999
_diffrn_reflns_Laue_measured_fraction_max 0.999
_diffrn_reflns_limit_h_max 49
_diffrn_reflns_limit_h_min -53
_diffrn_reflns_limit_k_max 40
_diffrn_reflns_limit_k_min -40
_diffrn_reflns_limit_l_max 22
_diffrn_reflns_limit_l_min -17
_diffrn_reflns_number 62773
_diffrn_reflns_point_group_measured_fraction_full 0.999
_diffrn_reflns_point_group_measured_fraction_max 0.999
_diffrn_reflns_theta_full 25.242
_diffrn_reflns_theta_max 25.682
_diffrn_reflns_theta_min 1.898
_diffrn_source 'fine-focus sealed X-ray tube'
_diffrn_source_type 'Enhance (Mo) X-ray Source'
_exptl_absorpt_coefficient_mu 1.300
_exptl_absorpt_correction_T_max 1.00000
_exptl_absorpt_correction_T_min 0.51161
_exptl_absorpt_correction_type multi-scan
_exptl_absorpt_process_details
;
CrysAlisPro 1.171.42.67a (Rigaku Oxford Diffraction, 2022)
Empirical absorption correction using spherical harmonics,
implemented in SCALE3 ABSPACK scaling algorithm.
;
_exptl_crystal_colour yellow
_exptl_crystal_density_diffrn 1.391
_exptl_crystal_description prism
_exptl_crystal_F_000 11392
_exptl_crystal_size_max 0.400
_exptl_crystal_size_mid 0.350
_exptl_crystal_size_min 0.200
_refine_diff_density_max 2.143
_refine_diff_density_min -0.946
_refine_diff_density_rms 0.119
_refine_ls_extinction_method none
_refine_ls_goodness_of_fit_ref 1.090
_refine_ls_hydrogen_treatment constr
_refine_ls_matrix_type full
_refine_ls_number_parameters 1536
_refine_ls_number_reflns 24972
_refine_ls_number_restraints 126
_refine_ls_restrained_S_all 1.092
_refine_ls_R_factor_all 0.0559
_refine_ls_R_factor_gt 0.0432
_refine_ls_shift/su_max 0.004
_refine_ls_shift/su_mean 0.000
_refine_ls_structure_factor_coef Fsqd
_refine_ls_weighting_details 'w=1/[\s^2^(Fo^2^)+(0.0500P)^2^+34.7096P] where P=(Fo^2^+2Fc^2^)/3'
_refine_ls_weighting_scheme calc
_refine_ls_wR_factor_gt 0.1042
_refine_ls_wR_factor_ref 0.1151
_reflns_Friedel_coverage 0.000
_reflns_number_gt 20672
_reflns_number_total 24972
_reflns_threshold_expression 'I > 2\s(I)'
_cod_data_source_file d5ce00066a2.cif
_cod_data_source_block shelx
_cod_depositor_comments 'Adding full bibliography for 7249970--7249973.cif.'
_cod_original_sg_symbol_H-M 'C 2/c'
_cod_database_code 7249972
_shelx_shelxl_version_number 2018/3
_shelx_space_group_comment
;
The symmetry employed for this shelxl refinement is uniquely defined
by the following loop, which should always be used as a source of
symmetry information in preference to the above space-group names.
They are only intended as comments.
;
_shelx_estimated_absorpt_t_min 0.624
_shelx_estimated_absorpt_t_max 0.781
_oxdiff_exptl_absorpt_empirical_full_min 0.752
_oxdiff_exptl_absorpt_empirical_full_max 1.368
_oxdiff_exptl_absorpt_empirical_details
;
Empirical correction (ABSPACK) includes:
- Absorption correction using spherical harmonics
- Frame scaling
;

loop_
_space_group_symop_operation_xyz
'x, y, z'
'-x, y, -z+1/2'
'x+1/2, y+1/2, z'
'-x+1/2, y+1/2, -z+1/2'
'-x, -y, -z'
'x, -y, z-1/2'
'-x+1/2, -y+1/2, -z'
'x+1/2, -y+1/2, z-1/2'

loop_
_atom_site_label
_atom_site_type_symbol
_atom_site_fract_x
_atom_site_fract_y
_atom_site_fract_z
_atom_site_U_iso_or_equiv
_atom_site_adp_type
_atom_site_occupancy
_atom_site_site_symmetry_order
_atom_site_calc_flag
_atom_site_refinement_flags_posn
_atom_site_refinement_flags_adp
_atom_site_refinement_flags_occupancy
_atom_site_disorder_assembly
_atom_site_disorder_group
Dy1 Dy 0.36399(2) 0.63470(2) 0.34717(2) 0.01565(6) Uani 1 1 d . . . . .
P1 P 0.38216(2) 0.63581(3) 0.14863(5) 0.0189(2) Uani 1 1 d . . . . .
P2 P 0.35113(2) 0.62774(3) 0.54827(5) 0.0187(2) Uani 1 1 d . . . . .
O1 O 0.35786(6) 0.56630(8) 0.34155(14) 0.0207(6) Uani 1 1 d . . . . .
O2 O 0.31549(6) 0.65565(8) 0.31652(14) 0.0214(6) Uani 1 1 d . . . . .
O3 O 0.37760(6) 0.63680(8) 0.23137(14) 0.0231(6) Uani 1 1 d . . . . .
O4 O 0.35487(7) 0.63314(8) 0.46591(14) 0.0234(6) Uani 1 1 d . . . . .
N1 N 0.40939(8) 0.55366(10) 0.36648(17) 0.0222(7) Uani 1 1 d . . . . .
N2 N 0.41114(7) 0.59567(10) 0.37051(16) 0.0189(7) Uani 1 1 d . . . . .
N3 N 0.41049(7) 0.67497(10) 0.37733(15) 0.0178(7) Uani 1 1 d . . . . .
N4 N 0.35712(7) 0.70804(10) 0.34730(16) 0.0187(7) Uani 1 1 d . . . . .
N5 N 0.32784(7) 0.72353(10) 0.33017(17) 0.0205(7) Uani 1 1 d . . . . .
N6 N 0.36463(7) 0.41535(10) 0.34491(16) 0.0223(7) Uani 1 1 d . . . . .
N7 N 0.21682(8) 0.72546(10) 0.24755(18) 0.0256(8) Uani 1 1 d . . . . .
C1 C 0.43776(9) 0.65651(12) 0.38681(19) 0.0203(8) Uani 1 1 d . . . . .
C2 C 0.46446(10) 0.67869(13) 0.4017(2) 0.0278(9) Uani 1 1 d . . . . .
H2 H 0.483626 0.665574 0.407493 0.033 Uiso 1 1 calc R U . . .
C3 C 0.46231(10) 0.72027(13) 0.4077(2) 0.0309(10) Uani 1 1 d . . . . .
H3 H 0.480115 0.735770 0.418959 0.037 Uiso 1 1 calc R U . . .
C4 C 0.43471(9) 0.73912(13) 0.3975(2) 0.0254(9) Uani 1 1 d . . . . .
H4 H 0.433227 0.767599 0.401227 0.030 Uiso 1 1 calc R U . . .
C5 C 0.40877(9) 0.71570(11) 0.38161(19) 0.0184(8) Uani 1 1 d . . . . .
C6 C 0.43766(9) 0.61194(13) 0.3810(2) 0.0233(9) Uani 1 1 d . . . . .
C7 C 0.37818(9) 0.73374(12) 0.36699(19) 0.0201(8) Uani 1 1 d . . . . .
C8 C 0.38077(9) 0.54288(12) 0.35190(19) 0.0187(8) Uani 1 1 d . . . . .
C9 C 0.30905(9) 0.69367(12) 0.31417(19) 0.0199(8) Uani 1 1 d . . . . .
C10 C 0.46690(10) 0.58881(14) 0.3874(3) 0.0391(11) Uani 1 1 d . . . . .
H10A H 0.462589 0.559927 0.382672 0.059 Uiso 1 1 calc R U . . .
H10B H 0.477296 0.594159 0.435806 0.059 Uiso 1 1 calc R U . . .
H10C H 0.479939 0.597223 0.347947 0.059 Uiso 1 1 calc R U . . .
C11 C 0.37355(10) 0.77795(13) 0.3742(2) 0.0326(10) Uani 1 1 d . . . . .
H11A H 0.352217 0.784552 0.361171 0.049 Uiso 1 1 calc R U . . .
H11B H 0.386665 0.792198 0.340751 0.049 Uiso 1 1 calc R U . . .
H11C H 0.378714 0.786231 0.425469 0.049 Uiso 1 1 calc R U . . .
C12 C 0.37560(9) 0.49838(12) 0.34908(19) 0.0197(8) Uani 1 1 d . . . . .
C13 C 0.34596(9) 0.48343(12) 0.34410(19) 0.0204(8) Uani 1 1 d . . . . .
H13 H 0.329062 0.501281 0.341688 0.024 Uiso 1 1 calc R U . . .
C14 C 0.34154(9) 0.44172(12) 0.3427(2) 0.0231(9) Uani 1 1 d . . . . .
H14 H 0.321304 0.431633 0.340087 0.028 Uiso 1 1 calc R U . . .
C15 C 0.39312(10) 0.42987(13) 0.3494(2) 0.0253(9) Uani 1 1 d . . . . .
H15 H 0.409633 0.411402 0.351427 0.030 Uiso 1 1 calc R U . . .
C16 C 0.39939(10) 0.47095(12) 0.3512(2) 0.0250(9) Uani 1 1 d . . . . .
H16 H 0.419860 0.480159 0.353964 0.030 Uiso 1 1 calc R U . . .
C17 C 0.27708(9) 0.70560(12) 0.29191(19) 0.0203(8) Uani 1 1 d . . . . .
C18 C 0.26974(10) 0.74384(12) 0.2655(2) 0.0269(9) Uani 1 1 d . . . . .
H18 H 0.284942 0.763977 0.262216 0.032 Uiso 1 1 calc R U . . .
C19 C 0.23942(10) 0.75191(13) 0.2440(2) 0.0295(10) Uani 1 1 d . . . . .
H19 H 0.234575 0.778078 0.225610 0.035 Uiso 1 1 calc R U . . .
C20 C 0.22442(9) 0.68885(13) 0.2731(2) 0.0264(9) Uani 1 1 d . . . . .
H20 H 0.208760 0.669308 0.276031 0.032 Uiso 1 1 calc R U . . .
C21 C 0.25380(9) 0.67776(12) 0.2956(2) 0.0237(9) Uani 1 1 d . . . . .
H21 H 0.257952 0.651275 0.313389 0.028 Uiso 1 1 calc R U . . .
C43 C 0.40389(9) 0.68000(12) 0.1235(2) 0.0231(9) Uani 1 1 d . . . . .
H43 H 0.408052 0.678376 0.069700 0.028 Uiso 1 1 calc R U . . .
C44 C 0.43458(10) 0.68060(14) 0.1700(2) 0.0313(10) Uani 1 1 d . . . . .
H44A H 0.446809 0.656819 0.157117 0.038 Uiso 1 1 calc R U . . .
H44B H 0.430629 0.678829 0.223349 0.038 Uiso 1 1 calc R U . . .
C45 C 0.45267(11) 0.71910(15) 0.1559(3) 0.0387(11) Uani 1 1 d . . . . .
H45A H 0.471398 0.719339 0.188936 0.046 Uiso 1 1 calc R U . . .
H45B H 0.458817 0.719141 0.104025 0.046 Uiso 1 1 calc R U . . .
C46 C 0.43435(12) 0.75661(15) 0.1696(3) 0.0431(12) Uani 1 1 d . . . . .
H46A H 0.446346 0.780739 0.157490 0.052 Uiso 1 1 calc R U . . .
H46B H 0.429877 0.758073 0.222633 0.052 Uiso 1 1 calc R U . . .
C47 C 0.40454(12) 0.75620(15) 0.1219(3) 0.0428(12) Uani 1 1 d . . . . .
H47A H 0.392610 0.780613 0.132522 0.051 Uiso 1 1 calc R U . . .
H47B H 0.409085 0.756783 0.068835 0.051 Uiso 1 1 calc R U . . .
C48 C 0.38574(10) 0.71879(13) 0.1372(2) 0.0325(10) Uani 1 1 d . . . . .
H48A H 0.366909 0.718940 0.104560 0.039 Uiso 1 1 calc R U . . .
H48B H 0.379804 0.719285 0.189293 0.039 Uiso 1 1 calc R U . . .
C49 C 0.34491(9) 0.63784(13) 0.1011(2) 0.0243(9) Uani 1 1 d . . . . .
H49 H 0.336286 0.664534 0.114794 0.029 Uiso 1 1 calc R U . . .
C50 C 0.34467(11) 0.63800(17) 0.0167(2) 0.0384(12) Uani 1 1 d . . . . .
H50A H 0.352738 0.612034 -0.000737 0.046 Uiso 1 1 calc R U . . .
H50B H 0.358090 0.659793 0.000201 0.046 Uiso 1 1 calc R U . . .
C51 C 0.31216(11) 0.64443(18) -0.0178(3) 0.0449(13) Uani 1 1 d . . . . .
H51A H 0.305123 0.671813 -0.005272 0.054 Uiso 1 1 calc R U . . .
H51B H 0.312461 0.642508 -0.072425 0.054 Uiso 1 1 calc R U . . .
C52 C 0.29013(10) 0.61371(14) 0.0098(2) 0.0307(10) Uani 1 1 d . . . . .
H52A H 0.295674 0.586607 -0.007913 0.037 Uiso 1 1 calc R U . . .
H52B H 0.269334 0.619977 -0.010662 0.037 Uiso 1 1 calc R U . . .
C53 C 0.29047(10) 0.61358(16) 0.0941(2) 0.0356(11) Uani 1 1 d . . . . .
H53A H 0.282785 0.639754 0.111554 0.043 Uiso 1 1 calc R U . . .
H53B H 0.276737 0.592153 0.110628 0.043 Uiso 1 1 calc R U . . .
C54 C 0.32243(10) 0.60644(16) 0.1282(2) 0.0363(11) Uani 1 1 d . . . . .
H54A H 0.329312 0.579129 0.114797 0.044 Uiso 1 1 calc R U . . .
H54B H 0.322083 0.607841 0.182931 0.044 Uiso 1 1 calc R U . . .
C55 C 0.40400(10) 0.59113(13) 0.1280(2) 0.0298(10) Uani 1 1 d . . . . .
H55 H 0.422689 0.593172 0.161882 0.036 Uiso 1 1 calc R U . . .
C56 C 0.41606(13) 0.58859(14) 0.0514(3) 0.0436(13) Uani 1 1 d . . . . .
H56A H 0.426763 0.613935 0.040246 0.052 Uiso 1 1 calc R U . . .
H56B H 0.398875 0.585283 0.014147 0.052 Uiso 1 1 calc R U . . .
C57 C 0.43801(16) 0.55299(17) 0.0463(4) 0.074(2) Uani 1 1 d . . . . .
H57A H 0.443511 0.549933 -0.005826 0.089 Uiso 1 1 calc R U . . .
H57B H 0.456892 0.558995 0.076640 0.089 Uiso 1 1 calc R U . . .
C58 C 0.42529(16) 0.51468(17) 0.0716(3) 0.0662(18) Uani 1 1 d . . . . .
H58A H 0.441273 0.493684 0.071935 0.079 Uiso 1 1 calc R U . . .
H58B H 0.408551 0.506187 0.036151 0.079 Uiso 1 1 calc R U . . .
C59 C 0.41335(17) 0.51782(16) 0.1480(3) 0.068(2) Uani 1 1 d . . . . .
H59A H 0.430356 0.523461 0.184761 0.081 Uiso 1 1 calc R U . . .
H59B H 0.403890 0.491959 0.161480 0.081 Uiso 1 1 calc R U . . .
C60 C 0.38951(14) 0.55206(15) 0.1496(3) 0.0485(14) Uani 1 1 d . . . . .
H60A H 0.372017 0.545847 0.114648 0.058 Uiso 1 1 calc R U . . .
H60B H 0.381920 0.554444 0.200045 0.058 Uiso 1 1 calc R U . . .
C61 C 0.33618(9) 0.57777(12) 0.5651(2) 0.0232(9) Uani 1 1 d . . . . .
H61 H 0.354165 0.559425 0.563813 0.028 Uiso 1 1 calc R U . . .
C62 C 0.31372(11) 0.56219(14) 0.5040(2) 0.0357(11) Uani 1 1 d . . . . .
H62A H 0.322587 0.565326 0.455135 0.043 Uiso 1 1 calc R U . . .
H62B H 0.294704 0.578131 0.503608 0.043 Uiso 1 1 calc R U . . .
C63 C 0.30667(12) 0.51790(14) 0.5174(3) 0.0389(12) Uani 1 1 d . . . . .
H63A H 0.291724 0.508232 0.478403 0.047 Uiso 1 1 calc R U . . .
H63B H 0.325489 0.501799 0.514277 0.047 Uiso 1 1 calc R U . . .
C64 C 0.29384(11) 0.51182(14) 0.5934(2) 0.0359(11) Uani 1 1 d . . . . .
H64A H 0.274063 0.525923 0.594929 0.043 Uiso 1 1 calc R U . . .
H64B H 0.290266 0.482741 0.601554 0.043 Uiso 1 1 calc R U . . .
C65 C 0.31537(12) 0.52775(15) 0.6541(2) 0.0409(12) Uani 1 1 d . . . . .
H65A H 0.334038 0.511043 0.656755 0.049 Uiso 1 1 calc R U . . .
H65B H 0.305734 0.525229 0.702163 0.049 Uiso 1 1 calc R U . . .
C66 C 0.32421(10) 0.57192(13) 0.6424(2) 0.0268(9) Uani 1 1 d . . . . .
H66A H 0.340098 0.579913 0.680577 0.032 Uiso 1 1 calc R U . . .
H66B H 0.306237 0.589374 0.647955 0.032 Uiso 1 1 calc R U . . .
C67 C 0.32661(9) 0.66734(12) 0.5810(2) 0.0218(8) Uani 1 1 d . . . . .
H67 H 0.324907 0.663983 0.635651 0.026 Uiso 1 1 calc R U . . .
C68 C 0.29442(10) 0.66497(13) 0.5428(2) 0.0289(9) Uani 1 1 d . . . . .
H68A H 0.295906 0.665878 0.488316 0.035 Uiso 1 1 calc R U . . .
H68B H 0.284828 0.639086 0.555548 0.035 Uiso 1 1 calc R U . . .
C69 C 0.27459(10) 0.69995(14) 0.5672(2) 0.0340(10) Uani 1 1 d . . . . .
H69A H 0.254435 0.698480 0.540153 0.041 Uiso 1 1 calc R U . . .
H69B H 0.271411 0.697363 0.620877 0.041 Uiso 1 1 calc R U . . .
C70 C 0.28896(11) 0.74041(13) 0.5527(2) 0.0337(10) Uani 1 1 d . . . . .
H70A H 0.275989 0.762149 0.571267 0.040 Uiso 1 1 calc R U . . .
H70B H 0.290344 0.744205 0.498597 0.040 Uiso 1 1 calc R U . . .
C71 C 0.32072(10) 0.74324(13) 0.5909(2) 0.0320(10) Uani 1 1 d . . . . .
H71A H 0.319102 0.742105 0.645302 0.038 Uiso 1 1 calc R U . . .
H71B H 0.330002 0.769405 0.578595 0.038 Uiso 1 1 calc R U . . .
C72 C 0.34113(10) 0.70902(12) 0.5667(2) 0.0257(9) Uani 1 1 d . . . . .
H72A H 0.361137 0.710797 0.594352 0.031 Uiso 1 1 calc R U . . .
H72B H 0.344512 0.711817 0.513172 0.031 Uiso 1 1 calc R U . . .
C73 C 0.38891(9) 0.63248(12) 0.5948(2) 0.0220(8) Uani 1 1 d . . . . .
H73 H 0.398438 0.656497 0.571960 0.026 Uiso 1 1 calc R U . . .
C74 C 0.40922(10) 0.59627(13) 0.5764(2) 0.0288(9) Uani 1 1 d . . . . .
H74A H 0.401298 0.571561 0.599246 0.035 Uiso 1 1 calc R U . . .
H74B H 0.408576 0.592234 0.522007 0.035 Uiso 1 1 calc R U . . .
C75 C 0.44209(10) 0.60334(14) 0.6053(2) 0.0345(10) Uani 1 1 d . . . . .
H75A H 0.454618 0.579532 0.594222 0.041 Uiso 1 1 calc R U . . .
H75B H 0.450527 0.626956 0.579917 0.041 Uiso 1 1 calc R U . . .
C76 C 0.44341(10) 0.61068(14) 0.6886(2) 0.0347(10) Uani 1 1 d . . . . .
H76A H 0.464708 0.615916 0.706473 0.042 Uiso 1 1 calc R U . . .
H76B H 0.436275 0.586326 0.714108 0.042 Uiso 1 1 calc R U . . .
C77 C 0.42358(10) 0.64655(14) 0.7073(2) 0.0311(10) Uani 1 1 d . . . . .
H77A H 0.424182 0.650193 0.761771 0.037 Uiso 1 1 calc R U . . .
H77B H 0.431809 0.671286 0.685205 0.037 Uiso 1 1 calc R U . . .
C78 C 0.39046(10) 0.64047(14) 0.6780(2) 0.0284(9) Uani 1 1 d . . . . .
H78A H 0.381488 0.617418 0.703851 0.034 Uiso 1 1 calc R U . . .
H78B H 0.378437 0.664840 0.688346 0.034 Uiso 1 1 calc R U . . .
Dy2 Dy 0.36938(2) 0.11572(2) 0.33874(2) 0.01371(6) Uani 1 1 d . . . . .
P3 P 0.38984(2) 0.11808(3) 0.14121(5) 0.0169(2) Uani 1 1 d . . . . .
P4 P 0.33479(2) 0.11624(3) 0.51806(5) 0.0165(2) Uani 1 1 d . . . . .
O5 O 0.32131(6) 0.09463(8) 0.30670(13) 0.0181(5) Uani 1 1 d . . . . .
O6 O 0.36315(6) 0.18372(8) 0.32745(13) 0.0192(6) Uani 1 1 d . . . . .
O7 O 0.38264(6) 0.11246(8) 0.22183(13) 0.0191(6) Uani 1 1 d . . . . .
O8 O 0.35693(6) 0.11656(8) 0.45690(13) 0.0183(6) Uani 1 1 d . . . . .
N8 N 0.33562(7) 0.02692(10) 0.30396(16) 0.0190(7) Uani 1 1 d . . . . .
N9 N 0.36386(7) 0.04259(10) 0.32995(15) 0.0172(7) Uani 1 1 d . . . . .
N10 N 0.41470(7) 0.07657(9) 0.38059(16) 0.0167(6) Uani 1 1 d . . . . .
N11 N 0.41307(7) 0.15552(9) 0.38677(16) 0.0162(6) Uani 1 1 d . . . . .
N12 N 0.40988(7) 0.19728(9) 0.38877(17) 0.0198(7) Uani 1 1 d . . . . .
N13 N 0.22562(8) 0.02631(11) 0.21094(19) 0.0296(8) Uani 1 1 d . . . . .
N14 N 0.36491(7) 0.33285(10) 0.34531(16) 0.0220(7) Uani 1 1 d . . . . .
H14N H 0.361293 0.358885 0.341786 0.026 Uiso 1 1 calc R U . . .
C22 C 0.43985(9) 0.09567(12) 0.4093(2) 0.0205(8) Uani 1 1 d . . . . .
C23 C 0.46564(9) 0.07393(13) 0.4342(2) 0.0271(9) Uani 1 1 d . . . . .
H23 H 0.483146 0.087549 0.454623 0.032 Uiso 1 1 calc R U . . .
C24 C 0.46536(10) 0.03228(13) 0.4288(2) 0.0293(10) Uani 1 1 d . . . . .
H24 H 0.482814 0.017179 0.445063 0.035 Uiso 1 1 calc R U . . .
C25 C 0.43944(9) 0.01258(12) 0.3995(2) 0.0246(9) Uani 1 1 d . . . . .
H25 H 0.438949 -0.015961 0.395576 0.029 Uiso 1 1 calc R U . . .
C26 C 0.41428(9) 0.03566(12) 0.3761(2) 0.0201(8) Uani 1 1 d . . . . .
C27 C 0.43831(9) 0.14042(12) 0.4133(2) 0.0238(9) Uani 1 1 d . . . . .
C28 C 0.38519(9) 0.01707(11) 0.3465(2) 0.0195(8) Uani 1 1 d . . . . .
C29 C 0.38328(8) 0.20774(11) 0.35630(19) 0.0155(7) Uani 1 1 d . . . . .
C30 C 0.31601(9) 0.05701(11) 0.29460(18) 0.0168(8) Uani 1 1 d . . . . .
C31 C 0.46422(11) 0.16431(15) 0.4463(3) 0.0484(14) Uani 1 1 d . . . . .
H31A H 0.461238 0.192830 0.433857 0.073 Uiso 1 1 calc R U . . .
H31B H 0.483222 0.154795 0.426522 0.073 Uiso 1 1 calc R U . . .
H31C H 0.465273 0.161057 0.500348 0.073 Uiso 1 1 calc R U . . .
C32 C 0.38257(11) -0.02741(13) 0.3405(3) 0.0388(11) Uani 1 1 d . . . . .
H32A H 0.361479 -0.034690 0.326127 0.058 Uiso 1 1 calc R U . . .
H32B H 0.388511 -0.039707 0.388444 0.058 Uiso 1 1 calc R U . . .
H32C H 0.395985 -0.037194 0.302834 0.058 Uiso 1 1 calc R U . . .
C33 C 0.37719(9) 0.25178(11) 0.35387(19) 0.0174(8) Uani 1 1 d . . . . .
C34 C 0.35043(9) 0.26570(12) 0.3161(2) 0.0196(8) Uani 1 1 d . . . . .
H34 H 0.336362 0.247228 0.293134 0.024 Uiso 1 1 calc R U . . .
C35 C 0.34491(9) 0.30676(12) 0.3128(2) 0.0220(8) Uani 1 1 d . . . . .
H35 H 0.326902 0.316568 0.287549 0.026 Uiso 1 1 calc R U . . .
C36 C 0.39026(9) 0.32005(12) 0.3830(2) 0.0228(8) Uani 1 1 d . . . . .
H36 H 0.403698 0.339101 0.406532 0.027 Uiso 1 1 calc R U . . .
C37 C 0.39694(9) 0.27959(12) 0.3878(2) 0.0227(8) Uani 1 1 d . . . . .
H37 H 0.414996 0.270751 0.414139 0.027 Uiso 1 1 calc R U . . .
C38 C 0.28465(9) 0.04560(11) 0.26672(18) 0.0176(8) Uani 1 1 d . . . . .
C39 C 0.27626(10) 0.00572(12) 0.2527(2) 0.0258(9) Uani 1 1 d . . . . .
H39 H 0.290393 -0.015633 0.261373 0.031 Uiso 1 1 calc R U . . .
C40 C 0.24643(10) -0.00203(13) 0.2253(2) 0.0305(10) Uani 1 1 d . . . . .
H40 H 0.240712 -0.029287 0.216545 0.037 Uiso 1 1 calc R U . . .
C41 C 0.23371(10) 0.06448(14) 0.2265(2) 0.0304(10) Uani 1 1 d . . . . .
H41 H 0.218989 0.085177 0.218290 0.037 Uiso 1 1 calc R U . . .
C42 C 0.26280(9) 0.07503(12) 0.2540(2) 0.0258(9) Uani 1 1 d . . . . .
H42 H 0.267616 0.102464 0.264141 0.031 Uiso 1 1 calc R U . . .
C79 C 0.35479(9) 0.12865(13) 0.0862(2) 0.0245(9) Uani 1 1 d . . . . .
H79 H 0.350796 0.157895 0.094838 0.029 Uiso 1 1 calc R U . . .
C80 C 0.32656(9) 0.10719(14) 0.1117(2) 0.0281(9) Uani 1 1 d . . . . .
H80A H 0.328167 0.077950 0.101773 0.034 Uiso 1 1 calc R U . . .
H80B H 0.325164 0.110935 0.165816 0.034 Uiso 1 1 calc R U . . .
C81 C 0.29796(10) 0.12396(12) 0.0710(2) 0.0245(9) Uani 1 1 d . . . . .
H81A H 0.280012 0.108686 0.086140 0.029 Uiso 1 1 calc R U . . .
H81B H 0.295264 0.152466 0.085409 0.029 Uiso 1 1 calc R U . . .
C82 C 0.29958(10) 0.12138(14) -0.0130(2) 0.0310(10) Uani 1 1 d . . . . .
H82A H 0.281558 0.134834 -0.037180 0.037 Uiso 1 1 calc R U . . .
H82B H 0.299211 0.092743 -0.028423 0.037 Uiso 1 1 calc R U . . .
C83 C 0.32838(10) 0.14124(15) -0.0385(2) 0.0335(10) Uani 1 1 d . . . . .
H83A H 0.327115 0.170667 -0.030182 0.040 Uiso 1 1 calc R U . . .
H83B H 0.329668 0.136736 -0.092478 0.040 Uiso 1 1 calc R U . . .
C84 C 0.35726(10) 0.12502(13) 0.0020(2) 0.0247(9) Uani 1 1 d . . . . .
H84A H 0.375114 0.140455 -0.013251 0.030 Uiso 1 1 calc R U . . .
H84B H 0.360188 0.096415 -0.011454 0.030 Uiso 1 1 calc R U . . .
C85 C 0.40840(9) 0.07357(12) 0.1076(2) 0.0236(9) Uani 1 1 d . . . . .
H85 H 0.411614 0.077551 0.053733 0.028 Uiso 1 1 calc R U . . .
C86 C 0.43968(10) 0.06730(14) 0.1481(2) 0.0313(10) Uani 1 1 d . . . . .
H86A H 0.452867 0.090767 0.139031 0.038 Uiso 1 1 calc R U . . .
H86B H 0.437231 0.065379 0.202114 0.038 Uiso 1 1 calc R U . . .
C87 C 0.45481(11) 0.02891(14) 0.1211(3) 0.0379(11) Uani 1 1 d . . . . .
H87A H 0.458925 0.032052 0.068061 0.045 Uiso 1 1 calc R U . . .
H87B H 0.474573 0.025193 0.149184 0.045 Uiso 1 1 calc R U . . .
C88 C 0.43545(11) -0.00821(14) 0.1303(3) 0.0388(11) Uani 1 1 d . . . . .
H88A H 0.432931 -0.013189 0.183688 0.047 Uiso 1 1 calc R U . . .
H88B H 0.445632 -0.031957 0.109618 0.047 Uiso 1 1 calc R U . . .
C89 C 0.40449(11) -0.00232(14) 0.0905(3) 0.0354(11) Uani 1 1 d . . . . .
H89A H 0.391591 -0.026052 0.099609 0.043 Uiso 1 1 calc R U . . .
H89B H 0.407040 -0.000653 0.036431 0.043 Uiso 1 1 calc R U . . .
C90 C 0.38841(9) 0.03556(12) 0.1155(2) 0.0272(9) Uani 1 1 d . . . . .
H90A H 0.383399 0.032461 0.168013 0.033 Uiso 1 1 calc R U . . .
H90B H 0.369099 0.038989 0.085396 0.033 Uiso 1 1 calc R U . . .
C91 C 0.41615(9) 0.16064(11) 0.1323(2) 0.0194(8) Uani 1 1 d . . . . .
H91 H 0.430655 0.153441 0.093648 0.023 Uiso 1 1 calc R U . . .
C92 C 0.40092(10) 0.20057(13) 0.1096(3) 0.0333(10) Uani 1 1 d . . . . .
H92A H 0.385969 0.207955 0.146273 0.040 Uiso 1 1 calc R U . . .
H92B H 0.389843 0.197398 0.060723 0.040 Uiso 1 1 calc R U . . .
C93 C 0.42466(11) 0.23445(14) 0.1051(3) 0.0392(11) Uani 1 1 d . . . . .
H93A H 0.438909 0.227901 0.066289 0.047 Uiso 1 1 calc R U . . .
H93B H 0.414297 0.260058 0.091282 0.047 Uiso 1 1 calc R U . . .
C94 C 0.44243(11) 0.23942(14) 0.1799(2) 0.0352(11) Uani 1 1 d . . . . .
H94A H 0.457869 0.260920 0.176142 0.042 Uiso 1 1 calc R U . . .
H94B H 0.428364 0.247463 0.218179 0.042 Uiso 1 1 calc R U . . .
C95 C 0.45790(10) 0.20033(15) 0.2021(3) 0.0377(11) Uani 1 1 d . . . . .
H95A H 0.469051 0.203717 0.250863 0.045 Uiso 1 1 calc R U . . .
H95B H 0.472854 0.193219 0.165260 0.045 Uiso 1 1 calc R U . . .
C96 C 0.43483(10) 0.16644(14) 0.2069(2) 0.0315(10) Uani 1 1 d . . . . .
H96A H 0.420828 0.172663 0.246434 0.038 Uiso 1 1 calc R U . . .
H96B H 0.445587 0.141061 0.220394 0.038 Uiso 1 1 calc R U . . .
C97 C 0.31037(9) 0.07252(11) 0.5069(2) 0.0198(8) Uani 1 1 d . . . . .
H97 H 0.299098 0.075442 0.457565 0.024 Uiso 1 1 calc R U . . .
C98 C 0.32857(9) 0.03304(12) 0.5038(2) 0.0237(9) Uani 1 1 d . . . . .
H98A H 0.344128 0.035556 0.466530 0.028 Uiso 1 1 calc R U . . .
H98B H 0.339187 0.027951 0.552683 0.028 Uiso 1 1 calc R U . . .
C99 C 0.30765(10) -0.00212(12) 0.4835(2) 0.0267(9) Uani 1 1 d . . . . .
H99A H 0.298471 0.001864 0.432753 0.032 Uiso 1 1 calc R U . . .
H99B H 0.319667 -0.027344 0.483848 0.032 Uiso 1 1 calc R U . . .
C100 C 0.28242(10) -0.00606(13) 0.5377(2) 0.0296(10) Uani 1 1 d . . . . .
H10D H 0.291405 -0.013665 0.587254 0.035 Uiso 1 1 calc R U . . .
H10E H 0.268204 -0.027695 0.520721 0.035 Uiso 1 1 calc R U . . .
C101 C 0.26496(10) 0.03339(12) 0.5437(2) 0.0277(9) Uani 1 1 d . . . . .
H10F H 0.249775 0.030571 0.581866 0.033 Uiso 1 1 calc R U . . .
H10G H 0.253868 0.039185 0.495728 0.033 Uiso 1 1 calc R U . . .
C102 C 0.28624(9) 0.06862(12) 0.5644(2) 0.0202(8) Uani 1 1 d . . . . .
H10H H 0.274362 0.093900 0.566154 0.024 Uiso 1 1 calc R U . . .
H10I H 0.296258 0.063974 0.614117 0.024 Uiso 1 1 calc R U . . .
C103 C 0.31118(9) 0.16092(11) 0.5134(2) 0.0194(8) Uani 1 1 d . . . . .
H103 H 0.298890 0.161614 0.558377 0.023 Uiso 1 1 calc R U . . .
C104 C 0.28904(9) 0.16082(12) 0.4436(2) 0.0217(8) Uani 1 1 d . . . . .
H10J H 0.300827 0.159616 0.398524 0.026 Uiso 1 1 calc R U . . .
H10K H 0.275872 0.136648 0.444228 0.026 Uiso 1 1 calc R U . . .
C105 C 0.26933(9) 0.19859(12) 0.4413(2) 0.0267(9) Uani 1 1 d . . . . .
H10L H 0.255945 0.198417 0.395382 0.032 Uiso 1 1 calc R U . . .
H10M H 0.256220 0.198427 0.484092 0.032 Uiso 1 1 calc R U . . .
C106 C 0.28862(10) 0.23707(13) 0.4435(2) 0.0279(9) Uani 1 1 d . . . . .
H10N H 0.275134 0.260870 0.445616 0.033 Uiso 1 1 calc R U . . .
H10O H 0.299878 0.238976 0.397676 0.033 Uiso 1 1 calc R U . . .
C107 C 0.31126(10) 0.23710(13) 0.5112(2) 0.0296(10) Uani 1 1 d . . . . .
H10P H 0.324393 0.261273 0.509602 0.036 Uiso 1 1 calc R U . . .
H10Q H 0.299947 0.238484 0.557046 0.036 Uiso 1 1 calc R U . . .
C108 C 0.33116(9) 0.19923(12) 0.5133(2) 0.0241(9) Uani 1 1 d . . . . .
H10R H 0.345040 0.199636 0.558317 0.029 Uiso 1 1 calc R U . . .
H10S H 0.343717 0.198872 0.469438 0.029 Uiso 1 1 calc R U . . .
C109 C 0.35552(9) 0.11282(12) 0.60868(19) 0.0192(8) Uani 1 1 d . . . . .
H109 H 0.354134 0.083951 0.623985 0.023 Uiso 1 1 calc R U . . .
C110 C 0.38944(10) 0.12153(13) 0.6041(2) 0.0263(9) Uani 1 1 d . . . . .
H11D H 0.392328 0.149919 0.589164 0.032 Uiso 1 1 calc R U . . .
H11E H 0.397969 0.103983 0.566090 0.032 Uiso 1 1 calc R U . . .
C111 C 0.40614(10) 0.11397(15) 0.6790(2) 0.0334(11) Uani 1 1 d . . . . .
H11F H 0.427750 0.121775 0.676096 0.040 Uiso 1 1 calc R U . . .
H11G H 0.405466 0.084820 0.690445 0.040 Uiso 1 1 calc R U . . .
C112 C 0.39232(10) 0.13758(15) 0.7418(2) 0.0334(10) Uani 1 1 d . . . . .
H11H H 0.402909 0.130172 0.789652 0.040 Uiso 1 1 calc R U . . .
H11I H 0.395315 0.166794 0.733847 0.040 Uiso 1 1 calc R U . . .
C113 C 0.35872(10) 0.12882(13) 0.7451(2) 0.0288(10) Uani 1 1 d . . . . .
H11J H 0.350152 0.145747 0.783936 0.035 Uiso 1 1 calc R U . . .
H11K H 0.355899 0.100230 0.758771 0.035 Uiso 1 1 calc R U . . .
C114 C 0.34150(9) 0.13720(13) 0.6704(2) 0.0234(9) Uani 1 1 d . . . . .
H11L H 0.319825 0.129732 0.673491 0.028 Uiso 1 1 calc R U . . .
H11M H 0.342523 0.166316 0.658855 0.028 Uiso 1 1 calc R U . . .
S1 S 0.26172(2) 0.36882(3) 0.29345(5) 0.0197(2) Uani 1 1 d . . . . .
O9 O 0.28516(7) 0.34836(9) 0.25513(15) 0.0288(7) Uani 1 1 d . . . . .
O10 O 0.24403(7) 0.34364(8) 0.33952(14) 0.0265(6) Uani 1 1 d . . . . .
O11 O 0.27095(7) 0.40690(8) 0.32570(15) 0.0283(6) Uani 1 1 d . . . . .
C115 C 0.23462(9) 0.38273(12) 0.2174(2) 0.0212(8) Uani 1 1 d . . . . .
F1 F 0.21235(5) 0.40592(8) 0.23978(13) 0.0313(6) Uani 1 1 d . . . . .
F2 F 0.22193(6) 0.34993(8) 0.18580(13) 0.0374(6) Uani 1 1 d . . . . .
F3 F 0.24819(6) 0.40317(8) 0.16434(12) 0.0360(6) Uani 1 1 d . . . . .
S2 S 0.46928(2) 0.34709(4) 0.43870(6) 0.0291(2) Uani 1 1 d . . . . .
O12 O 0.45211(7) 0.37077(9) 0.38436(17) 0.0362(8) Uani 1 1 d . . . . .
O13 O 0.49451(8) 0.36762(11) 0.47576(19) 0.0472(9) Uani 1 1 d . . . . .
O14 O 0.45094(7) 0.32328(11) 0.48568(16) 0.0419(8) Uani 1 1 d . . . . .
C116 C 0.48687(11) 0.30892(15) 0.3837(2) 0.0355(11) Uani 1 1 d . . . . .
F4 F 0.46614(7) 0.28609(9) 0.34639(16) 0.0523(8) Uani 1 1 d . . . . .
F5 F 0.50457(7) 0.32416(9) 0.33370(16) 0.0519(8) Uani 1 1 d . . . . .
F6 F 0.50400(8) 0.28375(10) 0.42606(17) 0.0645(9) Uani 1 1 d . . . . .
S3 S 0.54871(2) 0.12349(3) 0.56154(6) 0.0240(2) Uani 1 1 d . U . . .
O15 O 0.56781(9) 0.15826(11) 0.5668(2) 0.0587(11) Uani 1 1 d . U . . .
O16 O 0.53089(7) 0.12010(10) 0.49287(16) 0.0363(8) Uani 1 1 d . U . . .
O17 O 0.56375(10) 0.08826(11) 0.5870(2) 0.0624(11) Uani 1 1 d . U . . .
C117 C 0.5213(2) 0.1396(3) 0.6284(4) 0.0474(18) Uani 0.721(7) 1 d . U P A 1
F7 F 0.50903(13) 0.1752(2) 0.6096(3) 0.074(2) Uani 0.721(7) 1 d . U P A 1
F8 F 0.49790(15) 0.1147(3) 0.6288(3) 0.077(2) Uani 0.721(7) 1 d . U P A 1
F9 F 0.53379(14) 0.1427(3) 0.6957(3) 0.077(2) Uani 0.721(7) 1 d . U P A 1
C17A C 0.5200(6) 0.1147(9) 0.6290(12) 0.051(3) Uani 0.279(7) 1 d . U P A 2
F7A F 0.4984(4) 0.1434(8) 0.6209(9) 0.070(4) Uani 0.279(7) 1 d . U P A 2
F8A F 0.5066(4) 0.0787(7) 0.6214(8) 0.093(5) Uani 0.279(7) 1 d . U P A 2
F9A F 0.5320(4) 0.1134(6) 0.6982(7) 0.063(3) Uani 0.279(7) 1 d . U P A 2

loop_
_atom_site_aniso_label
_atom_site_aniso_U_11
_atom_site_aniso_U_22
_atom_site_aniso_U_33
_atom_site_aniso_U_23
_atom_site_aniso_U_13
_atom_site_aniso_U_12
Dy1 0.01890(10) 0.01225(10) 0.01539(9) 0.00027(6) -0.00277(6) 0.00101(7)
P1 0.0243(5) 0.0189(5) 0.0135(5) -0.0005(4) -0.0010(4) -0.0001(4)
P2 0.0233(5) 0.0168(5) 0.0158(5) -0.0005(4) 0.0003(4) -0.0033(4)
O1 0.0191(14) 0.0122(14) 0.0305(15) -0.0010(11) -0.0024(10) 0.0016(12)
O2 0.0209(14) 0.0153(14) 0.0276(14) -0.0003(11) -0.0039(11) 0.0009(12)
O3 0.0302(16) 0.0224(15) 0.0158(13) -0.0009(11) -0.0059(11) -0.0036(13)
O4 0.0288(16) 0.0220(15) 0.0191(14) -0.0004(11) -0.0007(11) -0.0032(13)
N1 0.0252(18) 0.0149(17) 0.0256(17) -0.0018(13) -0.0050(13) 0.0014(15)
N2 0.0217(17) 0.0154(16) 0.0190(16) -0.0013(13) -0.0056(12) 0.0011(14)
N3 0.0205(17) 0.0203(17) 0.0120(15) 0.0002(12) -0.0044(11) -0.0007(14)
N4 0.0191(17) 0.0161(17) 0.0207(16) -0.0019(13) -0.0014(12) -0.0048(14)
N5 0.0175(17) 0.0146(17) 0.0289(17) 0.0011(13) -0.0042(13) 0.0029(14)
N6 0.0290(19) 0.0159(17) 0.0215(17) 0.0006(13) -0.0033(13) 0.0004(15)
N7 0.0250(19) 0.0230(19) 0.0281(18) -0.0021(14) -0.0031(14) 0.0063(16)
C1 0.021(2) 0.021(2) 0.0179(18) -0.0012(15) -0.0025(14) -0.0002(18)
C2 0.022(2) 0.029(2) 0.032(2) -0.0023(18) -0.0064(16) -0.0029(19)
C3 0.027(2) 0.026(2) 0.038(2) -0.0012(19) -0.0096(18) -0.008(2)
C4 0.029(2) 0.020(2) 0.026(2) -0.0024(16) -0.0056(16) -0.0059(19)
C5 0.026(2) 0.0157(19) 0.0135(18) -0.0015(14) -0.0020(14) -0.0020(17)
C6 0.022(2) 0.023(2) 0.025(2) -0.0029(17) -0.0051(15) 0.0000(18)
C7 0.031(2) 0.015(2) 0.0142(18) 0.0014(15) 0.0005(15) 0.0014(18)
C8 0.025(2) 0.0145(19) 0.0158(18) -0.0010(14) -0.0030(14) 0.0027(17)
C9 0.023(2) 0.019(2) 0.0173(18) 0.0025(15) -0.0007(14) 0.0038(17)
C10 0.026(2) 0.026(3) 0.063(3) -0.013(2) -0.013(2) 0.006(2)
C11 0.033(3) 0.018(2) 0.046(3) -0.0003(19) -0.0054(19) 0.003(2)
C12 0.025(2) 0.019(2) 0.0149(18) -0.0005(15) -0.0017(14) 0.0009(17)
C13 0.021(2) 0.021(2) 0.0186(19) -0.0021(15) -0.0030(14) 0.0055(17)
C14 0.026(2) 0.020(2) 0.023(2) -0.0004(16) -0.0046(15) 0.0008(18)
C15 0.027(2) 0.023(2) 0.026(2) -0.0001(17) -0.0001(16) 0.0061(19)
C16 0.024(2) 0.022(2) 0.028(2) 0.0024(17) -0.0013(16) -0.0024(18)
C17 0.024(2) 0.019(2) 0.0179(19) -0.0027(15) -0.0019(14) 0.0025(17)
C18 0.027(2) 0.015(2) 0.038(2) -0.0006(17) -0.0044(17) -0.0013(18)
C19 0.030(2) 0.017(2) 0.041(2) 0.0006(18) -0.0080(18) 0.0056(19)
C20 0.021(2) 0.025(2) 0.032(2) 0.0040(18) -0.0031(16) -0.0032(18)
C21 0.025(2) 0.017(2) 0.029(2) 0.0061(16) -0.0016(16) 0.0025(18)
C43 0.031(2) 0.022(2) 0.0161(19) 0.0001(15) -0.0018(15) 0.0002(18)
C44 0.024(2) 0.035(3) 0.034(2) -0.0005(19) -0.0041(17) -0.003(2)
C45 0.034(3) 0.042(3) 0.040(3) -0.007(2) -0.0009(19) -0.014(2)
C46 0.049(3) 0.030(3) 0.049(3) -0.006(2) -0.008(2) -0.014(2)
C47 0.053(3) 0.025(3) 0.048(3) 0.003(2) -0.011(2) -0.003(2)
C48 0.036(3) 0.023(2) 0.037(2) -0.0007(19) -0.0072(18) 0.001(2)
C49 0.028(2) 0.024(2) 0.020(2) -0.0005(16) -0.0053(16) 0.0014(19)
C50 0.033(3) 0.058(3) 0.023(2) 0.008(2) -0.0071(18) -0.019(2)
C51 0.044(3) 0.055(3) 0.034(3) 0.013(2) -0.018(2) -0.021(3)
C52 0.027(2) 0.034(3) 0.030(2) -0.0024(19) -0.0071(17) -0.005(2)
C53 0.026(2) 0.049(3) 0.032(2) -0.001(2) 0.0004(18) -0.005(2)
C54 0.031(3) 0.049(3) 0.029(2) 0.008(2) -0.0052(18) -0.009(2)
C55 0.031(2) 0.024(2) 0.035(2) 0.0013(18) 0.0002(18) 0.006(2)
C56 0.064(4) 0.025(3) 0.043(3) 0.005(2) 0.024(2) 0.008(3)
C57 0.078(5) 0.042(3) 0.108(5) -0.004(3) 0.054(4) 0.014(3)
C58 0.089(5) 0.034(3) 0.078(4) 0.001(3) 0.025(4) 0.021(3)
C59 0.132(6) 0.023(3) 0.049(3) 0.009(2) 0.019(3) 0.026(3)
C60 0.076(4) 0.029(3) 0.041(3) 0.001(2) 0.012(3) 0.000(3)
C61 0.026(2) 0.019(2) 0.024(2) -0.0003(16) 0.0005(16) -0.0038(18)
C62 0.043(3) 0.035(3) 0.028(2) -0.003(2) -0.0004(19) -0.015(2)
C63 0.042(3) 0.031(3) 0.044(3) -0.013(2) 0.008(2) -0.017(2)
C64 0.038(3) 0.025(2) 0.045(3) 0.001(2) 0.001(2) -0.013(2)
C65 0.050(3) 0.036(3) 0.036(3) 0.011(2) -0.004(2) -0.017(2)
C66 0.033(2) 0.026(2) 0.021(2) 0.0038(17) -0.0024(16) -0.009(2)
C67 0.026(2) 0.021(2) 0.0182(19) -0.0018(16) -0.0005(15) -0.0009(18)
C68 0.030(2) 0.025(2) 0.031(2) 0.0025(18) -0.0035(17) -0.006(2)
C69 0.026(2) 0.033(3) 0.042(3) 0.007(2) -0.0023(18) 0.005(2)
C70 0.038(3) 0.023(2) 0.039(3) 0.0010(19) -0.0051(19) 0.004(2)
C71 0.035(3) 0.019(2) 0.041(3) -0.0015(19) -0.0020(19) 0.002(2)
C72 0.029(2) 0.020(2) 0.028(2) -0.0020(17) -0.0009(16) -0.0012(19)
C73 0.023(2) 0.019(2) 0.024(2) 0.0007(16) 0.0015(15) -0.0022(18)
C74 0.031(2) 0.023(2) 0.032(2) -0.0058(18) -0.0030(17) 0.003(2)
C75 0.031(3) 0.027(2) 0.045(3) -0.004(2) -0.0030(19) 0.001(2)
C76 0.029(2) 0.031(3) 0.043(3) 0.002(2) -0.0098(19) -0.002(2)
C77 0.035(3) 0.029(2) 0.029(2) -0.0031(19) -0.0053(18) -0.008(2)
C78 0.032(2) 0.031(2) 0.022(2) 0.0000(17) -0.0005(17) -0.001(2)
Dy2 0.01638(10) 0.01100(10) 0.01332(9) -0.00017(6) -0.00297(6) -0.00017(7)
P3 0.0218(5) 0.0151(5) 0.0135(5) -0.0003(4) -0.0001(4) -0.0013(4)
P4 0.0205(5) 0.0148(5) 0.0139(5) -0.0002(4) -0.0013(4) -0.0001(4)
O5 0.0198(14) 0.0124(13) 0.0217(13) -0.0001(10) -0.0032(10) -0.0037(11)
O6 0.0219(14) 0.0121(14) 0.0229(13) 0.0016(10) -0.0048(10) -0.0027(12)
O7 0.0215(14) 0.0196(14) 0.0159(13) -0.0003(11) -0.0017(10) 0.0002(12)
O8 0.0212(14) 0.0199(14) 0.0136(12) -0.0018(10) -0.0018(10) 0.0012(12)
N8 0.0189(17) 0.0154(17) 0.0221(16) -0.0004(13) -0.0061(12) -0.0038(14)
N9 0.0190(17) 0.0204(18) 0.0120(14) -0.0001(12) 0.0005(11) 0.0027(14)
N10 0.0174(16) 0.0130(16) 0.0195(16) 0.0012(12) -0.0015(12) 0.0014(14)
N11 0.0176(16) 0.0129(16) 0.0176(15) 0.0018(12) -0.0027(12) 0.0000(14)
N12 0.0219(17) 0.0117(16) 0.0251(17) 0.0001(13) -0.0047(13) 0.0024(14)
N13 0.027(2) 0.025(2) 0.036(2) 0.0005(16) -0.0063(15) -0.0093(17)
N14 0.0247(18) 0.0134(17) 0.0281(18) 0.0012(13) 0.0028(14) -0.0003(15)
C22 0.0168(19) 0.017(2) 0.027(2) 0.0051(16) -0.0066(15) 0.0027(17)
C23 0.019(2) 0.023(2) 0.037(2) 0.0039(18) -0.0084(16) -0.0008(18)
C24 0.022(2) 0.026(2) 0.039(2) 0.0097(19) -0.0025(17) 0.0083(19)
C25 0.024(2) 0.015(2) 0.034(2) 0.0051(17) -0.0003(16) 0.0055(18)
C26 0.023(2) 0.016(2) 0.0216(19) 0.0034(15) 0.0046(15) 0.0011(17)
C27 0.021(2) 0.019(2) 0.031(2) 0.0003(17) -0.0065(16) -0.0014(18)
C28 0.025(2) 0.0119(19) 0.0208(19) -0.0025(15) -0.0030(15) 0.0012(17)
C29 0.0159(19) 0.0136(19) 0.0168(18) 0.0020(14) -0.0020(13) 0.0006(16)
C30 0.023(2) 0.0159(19) 0.0118(17) 0.0012(14) -0.0011(13) -0.0030(17)
C31 0.032(3) 0.021(2) 0.087(4) -0.003(2) -0.035(3) 0.000(2)
C32 0.037(3) 0.017(2) 0.060(3) -0.001(2) -0.017(2) 0.000(2)
C33 0.020(2) 0.0131(19) 0.0193(18) 0.0030(15) 0.0020(14) 0.0026(16)
C34 0.019(2) 0.017(2) 0.0221(19) 0.0023(15) -0.0025(14) -0.0014(17)
C35 0.019(2) 0.022(2) 0.025(2) 0.0037(16) -0.0013(15) 0.0006(18)
C36 0.021(2) 0.017(2) 0.029(2) -0.0015(16) -0.0029(16) -0.0023(17)
C37 0.019(2) 0.020(2) 0.029(2) 0.0013(16) -0.0022(15) -0.0003(17)
C38 0.024(2) 0.0144(19) 0.0142(18) 0.0017(14) -0.0007(14) -0.0052(17)
C39 0.033(2) 0.014(2) 0.030(2) -0.0017(16) -0.0025(17) -0.0022(18)
C40 0.035(3) 0.017(2) 0.038(2) -0.0048(18) -0.0070(18) -0.011(2)
C41 0.024(2) 0.024(2) 0.042(3) -0.0002(19) -0.0068(18) -0.0037(19)
C42 0.025(2) 0.018(2) 0.034(2) 0.0007(17) -0.0070(16) -0.0036(18)
C79 0.025(2) 0.033(2) 0.0150(19) -0.0015(16) -0.0042(15) -0.0001(19)
C80 0.025(2) 0.036(3) 0.023(2) 0.0056(18) -0.0011(16) 0.002(2)
C81 0.026(2) 0.025(2) 0.022(2) 0.0048(16) -0.0046(16) 0.0025(18)
C82 0.024(2) 0.038(3) 0.029(2) 0.0012(19) -0.0089(17) 0.003(2)
C83 0.035(3) 0.041(3) 0.024(2) 0.0029(19) -0.0053(18) -0.005(2)
C84 0.029(2) 0.028(2) 0.017(2) 0.0019(16) 0.0004(15) 0.0021(19)
C85 0.029(2) 0.020(2) 0.022(2) -0.0028(16) 0.0033(16) -0.0004(18)
C86 0.024(2) 0.026(2) 0.043(3) -0.0030(19) -0.0031(18) 0.000(2)
C87 0.028(3) 0.033(3) 0.053(3) -0.001(2) 0.001(2) 0.007(2)
C88 0.030(3) 0.023(2) 0.064(3) -0.003(2) 0.002(2) 0.004(2)
C89 0.034(3) 0.024(2) 0.048(3) -0.007(2) -0.003(2) -0.001(2)
C90 0.024(2) 0.022(2) 0.035(2) -0.0013(18) -0.0053(17) 0.0009(19)
C91 0.022(2) 0.0157(19) 0.0206(19) 0.0007(15) 0.0010(15) -0.0013(17)
C92 0.036(3) 0.021(2) 0.042(3) 0.0002(19) -0.0104(19) -0.003(2)
C93 0.039(3) 0.026(3) 0.051(3) 0.008(2) -0.006(2) -0.002(2)
C94 0.034(3) 0.026(2) 0.046(3) -0.006(2) 0.001(2) -0.011(2)
C95 0.029(3) 0.037(3) 0.046(3) -0.004(2) -0.0054(19) -0.010(2)
C96 0.030(2) 0.031(3) 0.033(2) 0.0007(19) -0.0088(18) -0.008(2)
C97 0.025(2) 0.017(2) 0.0167(18) -0.0004(15) -0.0047(14) 0.0017(17)
C98 0.027(2) 0.022(2) 0.022(2) -0.0014(16) 0.0034(15) 0.0000(18)
C99 0.035(2) 0.018(2) 0.027(2) -0.0021(17) 0.0000(17) -0.0002(19)
C100 0.033(2) 0.019(2) 0.036(2) 0.0011(18) 0.0022(18) -0.005(2)
C101 0.027(2) 0.022(2) 0.034(2) 0.0016(18) 0.0015(17) -0.0023(19)
C102 0.021(2) 0.0157(19) 0.024(2) 0.0008(15) -0.0001(15) -0.0007(17)
C103 0.021(2) 0.016(2) 0.0212(19) -0.0013(15) 0.0019(15) -0.0011(17)
C104 0.021(2) 0.021(2) 0.023(2) -0.0003(16) -0.0031(15) 0.0022(17)
C105 0.025(2) 0.025(2) 0.030(2) 0.0002(17) -0.0007(16) 0.0056(19)
C106 0.031(2) 0.019(2) 0.033(2) -0.0003(17) -0.0033(17) 0.0062(19)
C107 0.041(3) 0.015(2) 0.032(2) -0.0039(17) -0.0055(18) 0.003(2)
C108 0.028(2) 0.019(2) 0.025(2) -0.0008(16) -0.0037(16) -0.0035(18)
C109 0.024(2) 0.0159(19) 0.0170(18) 0.0000(15) -0.0026(14) -0.0004(17)
C110 0.026(2) 0.032(2) 0.020(2) -0.0014(17) -0.0039(16) 0.0020(19)
C111 0.030(2) 0.042(3) 0.027(2) -0.003(2) -0.0110(18) 0.004(2)
C112 0.040(3) 0.039(3) 0.019(2) -0.0016(19) -0.0106(17) 0.001(2)
C113 0.041(3) 0.029(2) 0.015(2) 0.0003(16) -0.0041(17) 0.000(2)
C114 0.027(2) 0.026(2) 0.0174(19) 0.0001(16) 0.0015(15) -0.0002(19)
S1 0.0213(5) 0.0160(5) 0.0211(5) 0.0008(4) -0.0053(4) 0.0014(4)
O9 0.0279(16) 0.0231(16) 0.0349(16) -0.0006(13) -0.0013(12) 0.0078(14)
O10 0.0334(17) 0.0208(15) 0.0250(15) 0.0052(12) -0.0012(11) -0.0012(13)
O11 0.0344(17) 0.0167(15) 0.0323(15) 0.0012(12) -0.0125(12) -0.0013(13)
C115 0.021(2) 0.023(2) 0.0199(19) 0.0010(16) -0.0034(15) -0.0021(17)
F1 0.0214(12) 0.0294(14) 0.0426(14) 0.0078(11) -0.0028(10) 0.0068(11)
F2 0.0414(16) 0.0312(15) 0.0375(14) -0.0045(12) -0.0164(11) -0.0069(13)
F3 0.0312(14) 0.0477(17) 0.0287(13) 0.0147(12) -0.0028(10) -0.0054(13)
S2 0.0246(5) 0.0348(6) 0.0274(5) -0.0036(5) -0.0037(4) 0.0012(5)
O12 0.0346(19) 0.0330(18) 0.0400(18) 0.0017(14) -0.0079(14) 0.0059(15)
O13 0.035(2) 0.055(2) 0.050(2) -0.0164(17) -0.0143(15) -0.0024(18)
O14 0.043(2) 0.050(2) 0.0332(17) -0.0037(15) 0.0106(14) -0.0021(18)
C116 0.035(3) 0.039(3) 0.033(2) 0.006(2) 0.0034(19) 0.001(2)
F4 0.0469(18) 0.0513(19) 0.0593(18) -0.0239(15) 0.0083(14) -0.0080(16)
F5 0.0506(19) 0.0501(19) 0.0575(18) -0.0037(15) 0.0244(14) -0.0026(16)
F6 0.070(2) 0.064(2) 0.059(2) 0.0051(17) -0.0005(16) 0.038(2)
S3 0.0210(5) 0.0253(6) 0.0250(5) -0.0003(4) -0.0046(4) 0.0021(4)
O15 0.072(3) 0.032(2) 0.069(3) -0.0017(18) -0.024(2) -0.017(2)
O16 0.0292(17) 0.051(2) 0.0275(16) -0.0089(14) -0.0081(12) 0.0036(16)
O17 0.085(3) 0.029(2) 0.070(3) 0.0108(18) -0.025(2) 0.014(2)
C117 0.036(4) 0.075(5) 0.031(3) -0.009(4) -0.001(3) 0.009(4)
F7 0.056(3) 0.090(5) 0.073(3) -0.033(3) -0.008(2) 0.037(3)
F8 0.042(3) 0.122(6) 0.070(3) 0.013(4) 0.018(2) -0.026(4)
F9 0.059(3) 0.139(6) 0.032(2) -0.017(4) -0.005(2) 0.026(4)
C17A 0.038(5) 0.081(6) 0.033(5) -0.003(6) -0.003(5) 0.004(6)
F7A 0.037(7) 0.113(9) 0.061(7) -0.015(8) 0.014(5) 0.017(8)
F8A 0.059(8) 0.138(11) 0.081(8) 0.043(9) 0.003(6) -0.047(9)
F9A 0.060(6) 0.107(8) 0.020(5) -0.001(7) -0.002(4) 0.004(8)

loop_
_atom_type_symbol
_atom_type_description
_atom_type_scat_dispersion_real
_atom_type_scat_dispersion_imag
_atom_type_scat_source
C C 0.0033 0.0016 'International Tables Vol C Tables 4.2.6.8 and 6.1.1.4'
H H 0.0000 0.0000 'International Tables Vol C Tables 4.2.6.8 and 6.1.1.4'
N N 0.0061 0.0033 'International Tables Vol C Tables 4.2.6.8 and 6.1.1.4'
O O 0.0106 0.0060 'International Tables Vol C Tables 4.2.6.8 and 6.1.1.4'
Dy Dy -0.1892 4.4098 'International Tables Vol C Tables 4.2.6.8 and 6.1.1.4'
F F 0.0171 0.0103 'International Tables Vol C Tables 4.2.6.8 and 6.1.1.4'
P P 0.1023 0.0942 'International Tables Vol C Tables 4.2.6.8 and 6.1.1.4'
S S 0.1246 0.1234 'International Tables Vol C Tables 4.2.6.8 and 6.1.1.4'

loop_
_geom_angle_atom_site_label_1
_geom_angle_atom_site_label_2
_geom_angle_atom_site_label_3
_geom_angle
_geom_angle_site_symmetry_1
_geom_angle_site_symmetry_3
_geom_angle_publ_flag
O4 Dy1 O3 174.73(10) . . ?
O4 Dy1 O2 91.42(10) . . ?
O3 Dy1 O2 93.44(10) . . ?
O4 Dy1 O1 89.57(9) . . ?
O3 Dy1 O1 91.54(9) . . ?
O2 Dy1 O1 100.66(9) . . ?
O4 Dy1 N4 89.62(10) . . ?
O3 Dy1 N4 90.55(10) . . ?
O2 Dy1 N4 65.45(10) . . ?
O1 Dy1 N4 166.07(10) . . ?
O4 Dy1 N2 91.04(10) . . ?
O3 Dy1 N2 84.74(10) . . ?
O2 Dy1 N2 165.71(10) . . ?
O1 Dy1 N2 65.29(10) . . ?
N4 Dy1 N2 128.64(10) . . ?
O4 Dy1 N3 89.51(10) . . ?
O3 Dy1 N3 85.81(10) . . ?
O2 Dy1 N3 129.66(10) . . ?
O1 Dy1 N3 129.68(10) . . ?
N4 Dy1 N3 64.23(10) . . ?
N2 Dy1 N3 64.43(11) . . ?
O3 P1 C49 107.46(17) . . ?
O3 P1 C43 109.11(16) . . ?
C49 P1 C43 109.05(19) . . ?
O3 P1 C55 108.65(18) . . ?
C49 P1 C55 114.1(2) . . ?
C43 P1 C55 108.3(2) . . ?
O4 P2 C61 109.43(17) . . ?
O4 P2 C67 109.38(17) . . ?
C61 P2 C67 112.22(19) . . ?
O4 P2 C73 107.15(17) . . ?
C61 P2 C73 109.29(19) . . ?
C67 P2 C73 109.22(18) . . ?
C8 O1 Dy1 120.4(2) . . ?
C9 O2 Dy1 120.3(2) . . ?
P1 O3 Dy1 171.30(18) . . ?
P2 O4 Dy1 173.13(19) . . ?
C8 N1 N2 109.2(3) . . ?
C6 N2 N1 118.1(3) . . ?
C6 N2 Dy1 123.5(3) . . ?
N1 N2 Dy1 118.2(2) . . ?
C1 N3 C5 119.8(3) . . ?
C1 N3 Dy1 120.0(3) . . ?
C5 N3 Dy1 120.1(3) . . ?
C7 N4 N5 116.9(3) . . ?
C7 N4 Dy1 124.6(3) . . ?
N5 N4 Dy1 118.3(2) . . ?
C9 N5 N4 109.3(3) . . ?
C14 N6 C15 118.2(4) . . ?
C19 N7 C20 116.3(3) . . ?
N3 C1 C2 121.1(4) . . ?
N3 C1 C6 116.4(3) . . ?
C2 C1 C6 122.5(4) . . ?
C3 C2 C1 118.5(4) . . ?
C4 C3 C2 120.5(4) . . ?
C3 C4 C5 118.8(4) . . ?
N3 C5 C4 121.2(4) . . ?
N3 C5 C7 116.4(3) . . ?
C4 C5 C7 122.4(4) . . ?
N2 C6 C1 115.3(4) . . ?
N2 C6 C10 124.3(4) . . ?
C1 C6 C10 120.4(4) . . ?
N4 C7 C5 114.3(3) . . ?
N4 C7 C11 125.0(4) . . ?
C5 C7 C11 120.6(4) . . ?
O1 C8 N1 126.8(4) . . ?
O1 C8 C12 118.6(3) . . ?
N1 C8 C12 114.6(3) . . ?
O2 C9 N5 126.5(3) . . ?
O2 C9 C17 117.9(4) . . ?
N5 C9 C17 115.6(3) . . ?
C16 C12 C13 118.1(4) . . ?
C16 C12 C8 122.3(4) . . ?
C13 C12 C8 119.6(4) . . ?
C14 C13 C12 118.9(4) . . ?
N6 C14 C13 122.8(4) . . ?
N6 C15 C16 122.5(4) . . ?
C12 C16 C15 119.6(4) . . ?
C18 C17 C21 117.9(4) . . ?
C18 C17 C9 122.2(4) . . ?
C21 C17 C9 119.9(4) . . ?
C17 C18 C19 118.2(4) . . ?
N7 C19 C18 124.5(4) . . ?
N7 C20 C21 123.8(4) . . ?
C20 C21 C17 119.4(4) . . ?
C48 C43 C44 110.2(3) . . ?
C48 C43 P1 110.4(3) . . ?
C44 C43 P1 109.2(3) . . ?
C43 C44 C45 111.4(4) . . ?
C46 C45 C44 111.9(4) . . ?
C45 C46 C47 110.5(4) . . ?
C48 C47 C46 111.3(4) . . ?
C47 C48 C43 111.0(4) . . ?
C50 C49 C54 110.6(3) . . ?
C50 C49 P1 115.5(3) . . ?
C54 C49 P1 114.0(3) . . ?
C49 C50 C51 111.0(4) . . ?
C52 C51 C50 111.8(4) . . ?
C51 C52 C53 111.2(4) . . ?
C54 C53 C52 111.3(4) . . ?
C53 C54 C49 111.3(4) . . ?
C56 C55 C60 111.4(4) . . ?
C56 C55 P1 116.7(3) . . ?
C60 C55 P1 114.4(3) . . ?
C55 C56 C57 110.6(4) . . ?
C58 C57 C56 113.3(5) . . ?
C57 C58 C59 112.5(5) . . ?
C58 C59 C60 109.8(4) . . ?
C55 C60 C59 109.2(5) . . ?
C62 C61 C66 111.9(3) . . ?
C62 C61 P2 114.4(3) . . ?
C66 C61 P2 114.5(3) . . ?
C61 C62 C63 109.9(4) . . ?
C64 C63 C62 111.0(4) . . ?
C65 C64 C63 111.1(4) . . ?
C64 C65 C66 112.9(4) . . ?
C65 C66 C61 110.4(4) . . ?
C68 C67 C72 110.3(3) . . ?
C68 C67 P2 111.4(3) . . ?
C72 C67 P2 109.4(3) . . ?
C69 C68 C67 110.9(4) . . ?
C70 C69 C68 111.8(4) . . ?
C69 C70 C71 110.9(4) . . ?
C70 C71 C72 111.3(4) . . ?
C71 C72 C67 111.2(3) . . ?
C78 C73 C74 110.7(3) . . ?
C78 C73 P2 117.2(3) . . ?
C74 C73 P2 110.9(3) . . ?
C75 C74 C73 110.8(4) . . ?
C76 C75 C74 110.2(4) . . ?
C75 C76 C77 110.7(4) . . ?
C78 C77 C76 111.4(4) . . ?
C73 C78 C77 110.6(3) . . ?
O7 Dy2 O8 177.70(10) . . ?
O7 Dy2 O5 91.88(9) . . ?
O8 Dy2 O5 88.44(9) . . ?
O7 Dy2 O6 89.99(9) . . ?
O8 Dy2 O6 92.20(9) . . ?
O5 Dy2 O6 100.15(9) . . ?
O7 Dy2 N9 85.43(9) . . ?
O8 Dy2 N9 92.62(9) . . ?
O5 Dy2 N9 65.78(10) . . ?
O6 Dy2 N9 164.98(10) . . ?
O7 Dy2 N11 96.90(9) . . ?
O8 Dy2 N11 83.36(9) . . ?
O5 Dy2 N11 163.12(10) . . ?
O6 Dy2 N11 65.59(10) . . ?
N9 Dy2 N11 129.15(10) . . ?
O7 Dy2 N10 90.86(9) . . ?
O8 Dy2 N10 87.19(9) . . ?
O5 Dy2 N10 129.95(10) . . ?
O6 Dy2 N10 129.82(10) . . ?
N9 Dy2 N10 64.67(10) . . ?
N11 Dy2 N10 64.51(10) . . ?
O7 P3 C85 110.07(17) . . ?
O7 P3 C79 109.31(17) . . ?
C85 P3 C79 111.04(19) . . ?
O7 P3 C91 110.16(16) . . ?
C85 P3 C91 107.43(18) . . ?
C79 P3 C91 108.82(18) . . ?
O8 P4 C97 109.08(16) . . ?
O8 P4 C103 110.60(16) . . ?
C97 P4 C103 108.40(18) . . ?
O8 P4 C109 110.08(16) . . ?
C97 P4 C109 108.25(17) . . ?
C103 P4 C109 110.37(17) . . ?
C30 O5 Dy2 120.0(2) . . ?
C29 O6 Dy2 120.2(2) . . ?
P3 O7 Dy2 169.68(17) . . ?
P4 O8 Dy2 154.14(17) . . ?
C30 N8 N9 108.8(3) . . ?
C28 N9 N8 117.1(3) . . ?
C28 N9 Dy2 124.7(3) . . ?
N8 N9 Dy2 118.2(2) . . ?
C22 N10 C26 119.9(3) . . ?
C22 N10 Dy2 120.1(2) . . ?
C26 N10 Dy2 120.0(3) . . ?
C27 N11 N12 117.6(3) . . ?
C27 N11 Dy2 124.5(3) . . ?
N12 N11 Dy2 117.8(2) . . ?
C29 N12 N11 109.7(3) . . ?
C41 N13 C40 117.1(4) . . ?
C36 N14 C35 121.5(3) . . ?
N10 C22 C23 120.9(4) . . ?
N10 C22 C27 116.6(3) . . ?
C23 C22 C27 122.5(4) . . ?
C24 C23 C22 119.2(4) . . ?
C23 C24 C25 119.9(4) . . ?
C24 C25 C26 118.5(4) . . ?
N10 C26 C25 121.5(4) . . ?
N10 C26 C28 116.2(3) . . ?
C25 C26 C28 122.2(4) . . ?
N11 C27 C31 124.7(4) . . ?
N11 C27 C22 114.3(3) . . ?
C31 C27 C22 121.1(4) . . ?
N9 C28 C32 125.8(4) . . ?
N9 C28 C26 114.3(3) . . ?
C32 C28 C26 119.9(4) . . ?
O6 C29 N12 126.2(3) . . ?
O6 C29 C33 118.7(3) . . ?
N12 C29 C33 115.1(3) . . ?
O5 C30 N8 126.8(3) . . ?
O5 C30 C38 117.3(3) . . ?
N8 C30 C38 115.8(3) . . ?
C37 C33 C34 118.9(3) . . ?
C37 C33 C29 122.2(3) . . ?
C34 C33 C29 118.8(4) . . ?
C35 C34 C33 119.0(4) . . ?
N14 C35 C34 120.4(4) . . ?
N14 C36 C37 120.6(4) . . ?
C36 C37 C33 119.7(4) . . ?
C42 C38 C39 117.8(4) . . ?
C42 C38 C30 119.9(3) . . ?
C39 C38 C30 122.2(4) . . ?
C38 C39 C40 118.2(4) . . ?
N13 C40 C39 124.2(4) . . ?
N13 C41 C42 122.7(4) . . ?
C38 C42 C41 120.0(4) . . ?
C80 C79 C84 111.5(3) . . ?
C80 C79 P3 115.2(3) . . ?
C84 C79 P3 114.9(3) . . ?
C81 C80 C79 110.4(3) . . ?
C82 C81 C80 112.1(3) . . ?
C81 C82 C83 111.2(4) . . ?
C82 C83 C84 112.7(4) . . ?
C83 C84 C79 110.1(3) . . ?
C90 C85 C86 110.2(3) . . ?
C90 C85 P3 111.4(3) . . ?
C86 C85 P3 111.1(3) . . ?
C87 C86 C85 110.9(4) . . ?
C88 C87 C86 112.7(4) . . ?
C87 C88 C89 109.8(4) . . ?
C88 C89 C90 112.7(4) . . ?
C89 C90 C85 111.6(3) . . ?
C92 C91 C96 109.1(3) . . ?
C92 C91 P3 114.8(3) . . ?
C96 C91 P3 109.0(3) . . ?
C91 C92 C93 111.0(4) . . ?
C94 C93 C92 110.3(4) . . ?
C95 C94 C93 110.0(4) . . ?
C94 C95 C96 111.0(4) . . ?
C95 C96 C91 111.4(3) . . ?
C102 C97 C98 109.5(3) . . ?
C102 C97 P4 115.0(3) . . ?
C98 C97 P4 112.3(3) . . ?
C99 C98 C97 110.7(3) . . ?
C100 C99 C98 111.4(3) . . ?
C99 C100 C101 111.1(3) . . ?
C100 C101 C102 111.6(3) . . ?
C97 C102 C101 109.7(3) . . ?
C108 C103 C104 109.4(3) . . ?
C108 C103 P4 110.4(3) . . ?
C104 C103 P4 111.7(3) . . ?
C105 C104 C103 110.6(3) . . ?
C106 C105 C104 111.8(3) . . ?
C105 C106 C107 110.9(3) . . ?
C108 C107 C106 111.3(3) . . ?
C107 C108 C103 110.5(3) . . ?
C114 C109 C110 111.9(3) . . ?
C114 C109 P4 114.6(3) . . ?
C110 C109 P4 112.3(3) . . ?
C109 C110 C111 110.2(3) . . ?
C110 C111 C112 112.4(4) . . ?
C113 C112 C111 111.1(4) . . ?
C112 C113 C114 111.6(3) . . ?
C109 C114 C113 110.1(3) . . ?
O10 S1 O9 115.34(18) . . ?
O10 S1 O11 115.18(17) . . ?
O9 S1 O11 114.43(18) . . ?
O10 S1 C115 103.28(18) . . ?
O9 S1 C115 102.27(18) . . ?
O11 S1 C115 103.89(17) . . ?
F1 C115 F2 107.7(3) . . ?
F1 C115 F3 106.9(3) . . ?
F2 C115 F3 107.4(3) . . ?
F1 C115 S1 112.3(3) . . ?
F2 C115 S1 110.8(3) . . ?
F3 C115 S1 111.5(3) . . ?
O14 S2 O13 115.5(2) . . ?
O14 S2 O12 114.3(2) . . ?
O13 S2 O12 115.0(2) . . ?
O14 S2 C116 102.1(2) . . ?
O13 S2 C116 104.1(2) . . ?
O12 S2 C116 103.5(2) . . ?
F5 C116 F6 107.1(4) . . ?
F5 C116 F4 106.4(4) . . ?
F6 C116 F4 106.3(4) . . ?
F5 C116 S2 113.1(3) . . ?
F6 C116 S2 111.6(3) . . ?
F4 C116 S2 111.8(3) . . ?
O17 S3 O15 112.6(3) . . ?
O17 S3 O16 116.2(2) . . ?
O15 S3 O16 114.3(2) . . ?
O17 S3 C17A 88.8(9) . . ?
O15 S3 C17A 120.7(9) . . ?
O16 S3 C17A 101.5(8) . . ?
O17 S3 C117 109.9(4) . . ?
O15 S3 C117 97.4(4) . . ?
O16 S3 C117 104.2(3) . . ?
F7 C117 F9 107.9(8) . . ?
F7 C117 F8 104.4(8) . . ?
F9 C117 F8 109.4(7) . . ?
F7 C117 S3 111.2(6) . . ?
F9 C117 S3 112.1(6) . . ?
F8 C117 S3 111.4(7) . . ?
F9A C17A F7A 111.4(19) . . ?
F9A C17A F8A 102(2) . . ?
F7A C17A F8A 108(2) . . ?
F9A C17A S3 112.4(18) . . ?
F7A C17A S3 109.0(19) . . ?
F8A C17A S3 113.1(17) . . ?

loop_
_geom_bond_atom_site_label_1
_geom_bond_atom_site_label_2
_geom_bond_distance
_geom_bond_site_symmetry_2
_geom_bond_publ_flag
Dy1 O4 2.204(3) . ?
Dy1 O3 2.208(3) . ?
Dy1 O2 2.284(3) . ?
Dy1 O1 2.287(3) . ?
Dy1 N4 2.452(3) . ?
Dy1 N2 2.463(3) . ?
Dy1 N3 2.480(3) . ?
P1 O3 1.519(3) . ?
P1 C49 1.809(4) . ?
P1 C43 1.822(4) . ?
P1 C55 1.817(4) . ?
P2 O4 1.516(3) . ?
P2 C61 1.816(4) . ?
P2 C67 1.820(4) . ?
P2 C73 1.828(4) . ?
O1 C8 1.279(5) . ?
O2 C9 1.293(5) . ?
N1 C8 1.322(5) . ?
N1 N2 1.398(4) . ?
N2 C6 1.290(5) . ?
N3 C1 1.350(5) . ?
N3 C5 1.356(5) . ?
N4 C7 1.295(5) . ?
N4 N5 1.406(4) . ?
N5 C9 1.312(5) . ?
N6 C14 1.340(5) . ?
N6 C15 1.342(5) . ?
N7 C19 1.331(5) . ?
N7 C20 1.336(5) . ?
C1 C2 1.400(6) . ?
C1 C6 1.483(6) . ?
C2 C3 1.387(6) . ?
C3 C4 1.370(6) . ?
C4 C5 1.398(5) . ?
C5 C7 1.484(6) . ?
C6 C10 1.497(6) . ?
C7 C11 1.488(6) . ?
C8 C12 1.494(5) . ?
C9 C17 1.495(5) . ?
C12 C16 1.386(6) . ?
C12 C13 1.394(5) . ?
C13 C14 1.398(6) . ?
C15 C16 1.391(6) . ?
C17 C18 1.387(6) . ?
C17 C21 1.384(6) . ?
C18 C19 1.395(6) . ?
C20 C21 1.383(6) . ?
C43 C48 1.542(6) . ?
C43 C44 1.551(6) . ?
C44 C45 1.534(6) . ?
C45 C46 1.511(7) . ?
C46 C47 1.529(7) . ?
C47 C48 1.526(6) . ?
C49 C50 1.524(5) . ?
C49 C54 1.536(6) . ?
C50 C51 1.544(6) . ?
C51 C52 1.510(6) . ?
C52 C53 1.521(6) . ?
C53 C54 1.523(6) . ?
C55 C56 1.511(6) . ?
C55 C60 1.506(6) . ?
C56 C57 1.532(7) . ?
C57 C58 1.472(8) . ?
C58 C59 1.507(7) . ?
C59 C60 1.548(7) . ?
C61 C62 1.530(6) . ?
C61 C66 1.531(5) . ?
C62 C63 1.524(6) . ?
C63 C64 1.526(6) . ?
C64 C65 1.505(6) . ?
C65 C66 1.534(6) . ?
C67 C68 1.543(6) . ?
C67 C72 1.551(5) . ?
C68 C69 1.532(6) . ?
C69 C70 1.514(6) . ?
C70 C71 1.527(6) . ?
C71 C72 1.527(6) . ?
C73 C78 1.523(5) . ?
C73 C74 1.544(6) . ?
C74 C75 1.529(6) . ?
C75 C76 1.522(6) . ?
C76 C77 1.525(6) . ?
C77 C78 1.537(6) . ?
Dy2 O7 2.224(2) . ?
Dy2 O8 2.232(2) . ?
Dy2 O5 2.273(2) . ?
Dy2 O6 2.281(3) . ?
Dy2 N9 2.443(3) . ?
Dy2 N11 2.451(3) . ?
Dy2 N10 2.464(3) . ?
P3 O7 1.518(3) . ?
P3 C85 1.809(4) . ?
P3 C79 1.822(4) . ?
P3 C91 1.839(4) . ?
P4 O8 1.513(3) . ?
P4 C97 1.810(4) . ?
P4 C103 1.810(4) . ?
P4 C109 1.832(4) . ?
O5 C30 1.286(4) . ?
O6 C29 1.281(4) . ?
N8 C30 1.324(5) . ?
N8 N9 1.404(4) . ?
N9 C28 1.287(5) . ?
N10 C22 1.353(5) . ?
N10 C26 1.360(5) . ?
N11 C27 1.287(5) . ?
N11 N12 1.394(4) . ?
N12 C29 1.326(5) . ?
N13 C41 1.341(5) . ?
N13 C40 1.328(6) . ?
N14 C36 1.343(5) . ?
N14 C35 1.346(5) . ?
C22 C23 1.398(5) . ?
C22 C27 1.488(6) . ?
C23 C24 1.385(6) . ?
C24 C25 1.393(6) . ?
C25 C26 1.393(5) . ?
C26 C28 1.493(5) . ?
C27 C31 1.486(6) . ?
C28 C32 1.484(6) . ?
C29 C33 1.486(5) . ?
C30 C38 1.492(5) . ?
C33 C37 1.387(5) . ?
C33 C34 1.406(5) . ?
C34 C35 1.385(6) . ?
C36 C37 1.376(6) . ?
C38 C42 1.381(6) . ?
C38 C39 1.393(5) . ?
C39 C40 1.401(6) . ?
C41 C42 1.393(6) . ?
C79 C80 1.525(6) . ?
C79 C84 1.535(5) . ?
C80 C81 1.528(6) . ?
C81 C82 1.525(6) . ?
C82 C83 1.522(6) . ?
C83 C84 1.530(6) . ?
C85 C90 1.549(6) . ?
C85 C86 1.536(6) . ?
C86 C87 1.529(6) . ?
C87 C88 1.513(6) . ?
C88 C89 1.518(6) . ?
C89 C90 1.524(6) . ?
C91 C92 1.531(6) . ?
C91 C96 1.552(5) . ?
C92 C93 1.540(6) . ?
C93 C94 1.531(6) . ?
C94 C95 1.509(7) . ?
C95 C96 1.521(6) . ?
C97 C102 1.531(5) . ?
C97 C98 1.538(5) . ?
C98 C99 1.519(6) . ?
C99 C100 1.526(6) . ?
C100 C101 1.525(6) . ?
C101 C102 1.531(5) . ?
C103 C108 1.546(5) . ?
C103 C104 1.550(5) . ?
C104 C105 1.523(5) . ?
C105 C106 1.533(6) . ?
C106 C107 1.534(6) . ?
C107 C108 1.531(6) . ?
C109 C114 1.535(5) . ?
C109 C110 1.527(6) . ?
C110 C111 1.524(5) . ?
C111 C112 1.531(6) . ?
C112 C113 1.511(6) . ?
C113 C114 1.535(5) . ?
S1 O10 1.438(3) . ?
S1 O9 1.443(3) . ?
S1 O11 1.440(3) . ?
S1 C115 1.828(4) . ?
C115 F1 1.327(5) . ?
C115 F2 1.337(5) . ?
C115 F3 1.341(4) . ?
S2 O14 1.439(3) . ?
S2 O13 1.436(3) . ?
S2 O12 1.438(3) . ?
S2 C116 1.809(5) . ?
C116 F5 1.325(5) . ?
C116 F6 1.337(5) . ?
C116 F4 1.339(5) . ?
S3 O17 1.408(4) . ?
S3 O15 1.428(4) . ?
S3 O16 1.434(3) . ?
S3 C17A 1.82(3) . ?
S3 C117 1.833(8) . ?
C117 F7 1.338(12) . ?
C117 F9 1.308(9) . ?
C117 F8 1.319(12) . ?
C17A F9A 1.33(3) . ?
C17A F7A 1.35(3) . ?
C17A F8A 1.34(3) . ?
